data_7216915
loop_
_publ_author_name
'Opris, Dorina'
'Grosu, Ion'
'Toupet, Lo\"ic'
'Pl\'e, G\'erard'
'Terec, Anamaria'
'Mager, Sorin'
'Muntean, Luminita'

_publ_section_title
;
 Synthesis and stereochemistry of new tetraspiro-1,3-dioxanes
;
_journal_issue 19
_journal_name_full 'Journal of the Chemical Society, Perkin Transactions 1'
_journal_page_first 2413
_journal_paper_doi 10.1039/b104604g
_journal_year 2001
_chemical_formula_sum 'C34 H44 O4'
_chemical_formula_weight 516.69
_chemical_name_systematic
;
?
;
_space_group_IT_number 9
_symmetry_cell_setting monoclinic
_symmetry_space_group_name_Hall 'I -2ya'
_symmetry_space_group_name_H-M 'I 1 a 1'
_atom_sites_solution_hydrogens geom
_atom_sites_solution_primary direct
_atom_sites_solution_secondary difmap
_audit_creation_method SHELXL-97
_cell_angle_alpha 90.00
_cell_angle_beta 117.140(10)
_cell_angle_gamma 90.00
_cell_formula_units_Z 4
_cell_length_a 6.0770(10)
_cell_length_b 83.01(2)
_cell_length_c 6.2190(10)
_cell_measurement_temperature 293(2)
_cell_volume 2791.8(10)
_computing_structure_refinement 'SHELXL-97 (Sheldrick, 1997)'
_computing_structure_solution 'SHELXS-97 (Sheldrick, 1990)'
_diffrn_ambient_temperature 293(2)
_diffrn_measured_fraction_theta_full 0.999
_diffrn_measured_fraction_theta_max 0.999
_diffrn_radiation_monochromator graphite
_diffrn_radiation_source 'fine-focus sealed tube'
_diffrn_radiation_type MoK\a
_diffrn_radiation_wavelength 0.71069
_diffrn_reflns_av_R_equivalents 0.0301
_diffrn_reflns_av_sigmaI/netI 0.0407
_diffrn_reflns_limit_h_max 7
_diffrn_reflns_limit_h_min 0
_diffrn_reflns_limit_k_max 104
_diffrn_reflns_limit_k_min -104
_diffrn_reflns_limit_l_max 7
_diffrn_reflns_limit_l_min -7
_diffrn_reflns_number 6626
_diffrn_reflns_theta_full 26.96
_diffrn_reflns_theta_max 26.96
_diffrn_reflns_theta_min 1.47
_exptl_absorpt_coefficient_mu 0.079
_exptl_crystal_colour colourless
_exptl_crystal_density_diffrn 1.229
_exptl_crystal_density_method 'not measured'
_exptl_crystal_description block
_exptl_crystal_F_000 1120
_exptl_crystal_size_max 0.40
_exptl_crystal_size_mid 0.32
_exptl_crystal_size_min 0.24
_refine_diff_density_max 0.140
_refine_diff_density_min -0.129
_refine_diff_density_rms 0.031
_refine_ls_abs_structure_details 'Flack H D (1983), Acta Cryst. A39, 876-881'
_refine_ls_abs_structure_Flack 0.4(15)
_refine_ls_extinction_coef 0.0057(5)
_refine_ls_extinction_expression Fc^*^====kFc[1+0.001xFc^2^\l^3^/sin(2\q)]^-1/4^
_refine_ls_extinction_method SHELXL
_refine_ls_goodness_of_fit_ref 1.015
_refine_ls_hydrogen_treatment mixed
_refine_ls_matrix_type full
_refine_ls_number_parameters 344
_refine_ls_number_reflns 3325
_refine_ls_number_restraints 2
_refine_ls_restrained_S_all 1.015
_refine_ls_R_factor_all 0.0781
_refine_ls_R_factor_gt 0.0382
_refine_ls_shift/su_max 0.001
_refine_ls_shift/su_mean 0.000
_refine_ls_structure_factor_coef Fsqd
_refine_ls_weighting_details 'calc w====1/[\s^2^(Fo^2^)+(0.0397P)^2^+1.0055P] where P====(Fo^2^+2Fc^2^)/3'
_refine_ls_weighting_scheme calc
_refine_ls_wR_factor_gt 0.0875
_refine_ls_wR_factor_ref 0.0996
_reflns_number_gt 2250
_reflns_number_total 3325
_reflns_threshold_expression >2sigma(I)
_cod_data_source_file b104604g.txt
_cod_data_source_block gr8
_cod_depositor_comments
;
The following automatic conversions were performed:
'_atom_site_symetry_multiplicity' tag replaced with
'_atom_site_symmetry_multiplicity'.

Automatic conversion script
Id: cif_correct_tags 1440 2010-10-19 06:21:57Z saulius 

2018-02-22
Z value and formula fixed to values more according to usual
chemical conventions.                 miguel
;
_cod_original_formula_sum 'C68 H88 O8'
_cod_original_formula_weight 1033.38
_cod_original_formula_units_Z 2
_cod_original_cell_volume 2791.6(9)
_cod_original_sg_symbol_H-M Ia
_cod_database_code 7216915

loop_
_symmetry_equiv_pos_as_xyz
'x, y, z'
'x+1/2, -y, z'
'x+1/2, y+1/2, z+1/2'
'x+1, -y+1/2, z+1/2'

loop_
_atom_site_label
_atom_site_type_symbol
_atom_site_fract_x
_atom_site_fract_y
_atom_site_fract_z
_atom_site_U_iso_or_equiv
_atom_site_adp_type
_atom_site_occupancy
_atom_site_symmetry_multiplicity
_atom_site_calc_flag
_atom_site_refinement_flags
O7 O 0.2298(4) 0.08794(3) 0.4171(4) 0.0459(6) Uani 1 1 d .
O14 O -0.1387(4) 0.16296(2) -0.1780(4) 0.0452(5) Uani 1 1 d .
O21 O 0.1082(4) 0.16218(2) -0.3774(4) 0.0418(5) Uani 1 1 d .
O26 O 0.4660(4) 0.08804(2) 0.2084(4) 0.0423(5) Uani 1 1 d .
C1 C 0.2100(6) 0.06430(4) 0.1719(6) 0.0445(8) Uani 1 1 d .
H1A H 0.0736 0.0687 0.0286 0.053 Uiso 1 1 calc R
H1B H 0.1413 0.0581 0.2596 0.053 Uiso 1 1 calc R
C2 C 0.3625(6) 0.05318(4) 0.0969(6) 0.0463(8) Uani 1 1 d .
H2A H 0.2591 0.0444 0.0019 0.056 Uiso 1 1 calc R
H2B H 0.4174 0.0591 -0.0043 0.056 Uiso 1 1 calc R
C3 C 0.5864(6) 0.04637(4) 0.3128(6) 0.0416(7) Uani 1 1 d .
H3 H 0.5234 0.0401 0.4068 0.050 Uiso 1 1 calc R
C4 C 0.7405(6) 0.06026(4) 0.4760(6) 0.0498(9) Uani 1 1 d .
H4A H 0.8755 0.0558 0.6203 0.060 Uiso 1 1 calc R
H4B H 0.8112 0.0665 0.3912 0.060 Uiso 1 1 calc R
C5 C 0.5854(7) 0.07115(4) 0.5480(6) 0.0490(9) Uani 1 1 d .
H5A H 0.6873 0.0799 0.6460 0.059 Uiso 1 1 calc R
H5B H 0.5270 0.0651 0.6453 0.059 Uiso 1 1 calc R
C6 C 0.3655(6) 0.07802(3) 0.3300(5) 0.0369(7) Uani 1 1 d .
C8 C 0.0397(6) 0.09752(4) 0.2333(6) 0.0424(8) Uani 1 1 d .
H8A H -0.0396 0.1041 0.3067 0.051 Uiso 1 1 calc R
H8B H -0.0847 0.0905 0.1167 0.051 Uiso 1 1 calc R
C9 C 0.1427(6) 0.10834(3) 0.1034(5) 0.0345(7) Uani 1 1 d .
C10 C 0.3078(6) 0.12128(3) 0.2777(5) 0.0434(8) Uani 1 1 d .
H10A H 0.2175 0.1265 0.3530 0.052 Uiso 1 1 calc R
H10B H 0.4517 0.1161 0.4045 0.052 Uiso 1 1 calc R
C11 C 0.3940(6) 0.13408(4) 0.1577(6) 0.0430(8) Uani 1 1 d .
H11A H 0.5071 0.1292 0.1064 0.052 Uiso 1 1 calc R
H11B H 0.4845 0.1423 0.2761 0.052 Uiso 1 1 calc R
C12 C 0.1832(6) 0.14213(4) -0.0611(5) 0.0363(7) Uani 1 1 d .
C13 C 0.0371(6) 0.15368(4) 0.0205(5) 0.0420(8) Uani 1 1 d .
H13A H -0.0490 0.1475 0.0914 0.050 Uiso 1 1 calc R
H13B H 0.1512 0.1609 0.1435 0.050 Uiso 1 1 calc R
C15 C -0.0309(6) 0.17213(3) -0.2992(5) 0.0369(7) Uani 1 1 d .
C16 C 0.1204(7) 0.18625(4) -0.1443(6) 0.0445(8) Uani 1 1 d .
H16A H 0.0191 0.1924 -0.0906 0.053 Uiso 1 1 calc R
H16B H 0.2610 0.1821 -0.0021 0.053 Uiso 1 1 calc R
C17 C 0.2126(6) 0.19730(4) -0.2821(5) 0.0417(7) Uani 1 1 d .
H17A H 0.3262 0.1914 -0.3230 0.050 Uiso 1 1 calc R
H17B H 0.3021 0.2063 -0.1793 0.050 Uiso 1 1 calc R
C18 C -0.0013(6) 0.20378(3) -0.5137(5) 0.0396(7) Uani 1 1 d .
H18 H -0.1092 0.2099 -0.4648 0.048 Uiso 1 1 calc R
C19 C -0.1533(7) 0.18970(4) -0.6672(6) 0.0516(9) Uani 1 1 d .
H19A H -0.0535 0.1836 -0.7234 0.062 Uiso 1 1 calc R
H19B H -0.2952 0.1939 -0.8079 0.062 Uiso 1 1 calc R
C20 C -0.2431(6) 0.17845(4) -0.5280(6) 0.0520(9) Uani 1 1 d .
H20A H -0.3574 0.1842 -0.4869 0.062 Uiso 1 1 calc R
H20B H -0.3313 0.1694 -0.6306 0.062 Uiso 1 1 calc R
C22 C 0.2933(6) 0.15295(4) -0.1877(6) 0.0434(8) Uani 1 1 d .
H22A H 0.4132 0.1602 -0.0701 0.052 Uiso 1 1 calc R
H22B H 0.3791 0.1463 -0.2538 0.052 Uiso 1 1 calc R
C23 C 0.0161(6) 0.12918(4) -0.2340(5) 0.0440(8) Uani 1 1 d .
H23A H 0.1052 0.1238 -0.3093 0.053 Uiso 1 1 calc R
H23B H -0.1276 0.1344 -0.3609 0.053 Uiso 1 1 calc R
C24 C -0.0713(6) 0.11646(4) -0.1106(6) 0.0450(8) Uani 1 1 d .
H24A H -0.1796 0.1215 -0.0547 0.054 Uiso 1 1 calc R
H24B H -0.1663 0.1083 -0.2281 0.054 Uiso 1 1 calc R
C25 C 0.2886(6) 0.09760(4) 0.0158(5) 0.0415(8) Uani 1 1 d .
H25A H 0.1755 0.0906 -0.1112 0.050 Uiso 1 1 calc R
H25B H 0.3733 0.1042 -0.0516 0.050 Uiso 1 1 calc R
C27 C 0.7423(6) 0.03493(4) 0.2483(6) 0.0462(8) Uani 1 1 d .
C28 C 0.6831(8) 0.03088(4) 0.0115(7) 0.0607(10) Uani 1 1 d .
H28 H 0.5434 0.0354 -0.1136 0.073 Uiso 1 1 calc R
C29 C 0.8262(9) 0.02030(5) -0.0438(9) 0.0765(13) Uani 1 1 d .
H29 H 0.7813 0.0178 -0.2041 0.092 Uiso 1 1 calc R
C30 C 1.0335(9) 0.01361(5) 0.1371(11) 0.0802(14) Uani 1 1 d .
H30 H 1.1296 0.0065 0.1000 0.096 Uiso 1 1 calc R
C31 C 1.0994(8) 0.01737(5) 0.3731(10) 0.0787(13) Uani 1 1 d .
H31 H 1.2407 0.0129 0.4964 0.094 Uiso 1 1 calc R
C32 C 0.9544(7) 0.02798(4) 0.4283(7) 0.0616(10) Uani 1 1 d .
H32 H 1.0008 0.0305 0.5891 0.074 Uiso 1 1 calc R
C33 C 0.0769(6) 0.21528(3) -0.6577(6) 0.0427(8) Uani 1 1 d .
C34 C 0.3229(7) 0.21922(4) -0.5867(7) 0.0538(9) Uani 1 1 d .
H34 H 0.4465 0.2146 -0.4474 0.065 Uiso 1 1 calc R
C35 C 0.3865(9) 0.22994(4) -0.7220(8) 0.0689(11) Uani 1 1 d .
H35 H 0.5517 0.2326 -0.6701 0.083 Uiso 1 1 calc R
C36 C 0.2101(10) 0.23656(4) -0.9287(8) 0.0725(13) Uani 1 1 d .
H36 H 0.2546 0.2435 -1.0196 0.087 Uiso 1 1 calc R
C37 C -0.0362(10) 0.23291(5) -1.0031(7) 0.0701(12) Uani 1 1 d .
H37 H -0.1580 0.2376 -1.1427 0.084 Uiso 1 1 calc R
C38 C -0.1016(8) 0.22226(4) -0.8691(6) 0.0559(10) Uani 1 1 d .
H38 H -0.2674 0.2198 -0.9216 0.067 Uiso 1 1 calc R

loop_
_atom_site_aniso_label
_atom_site_aniso_U_11
_atom_site_aniso_U_22
_atom_site_aniso_U_33
_atom_site_aniso_U_23
_atom_site_aniso_U_13
_atom_site_aniso_U_12
O7 0.0583(15) 0.0452(12) 0.0429(12) 0.0062(10) 0.0307(12) 0.0060(11)
O14 0.0433(13) 0.0410(11) 0.0589(14) 0.0118(11) 0.0300(12) 0.0043(11)
O21 0.0533(14) 0.0366(11) 0.0389(11) 0.0018(9) 0.0240(11) 0.0039(11)
O26 0.0392(12) 0.0394(11) 0.0529(13) 0.0069(10) 0.0252(11) 0.0014(10)
C1 0.0380(18) 0.0409(17) 0.050(2) -0.0019(15) 0.0164(16) -0.0053(15)
C2 0.047(2) 0.0399(17) 0.0437(18) -0.0065(14) 0.0140(17) -0.0035(15)
C3 0.0462(19) 0.0345(15) 0.0452(18) 0.0024(13) 0.0219(16) -0.0029(14)
C4 0.044(2) 0.0441(18) 0.0454(19) 0.0011(14) 0.0069(17) 0.0042(15)
C5 0.057(2) 0.0407(17) 0.0371(17) -0.0006(14) 0.0106(17) 0.0036(16)
C6 0.0414(17) 0.0360(15) 0.0388(16) 0.0017(13) 0.0229(15) -0.0017(15)
C8 0.0392(19) 0.0402(16) 0.0509(19) 0.0021(15) 0.0232(17) 0.0035(14)
C9 0.0326(16) 0.0343(15) 0.0342(16) 0.0012(12) 0.0132(14) -0.0001(13)
C10 0.046(2) 0.0404(17) 0.0364(17) 0.0014(14) 0.0121(16) -0.0006(15)
C11 0.0364(17) 0.0363(16) 0.0454(18) 0.0014(14) 0.0092(15) -0.0025(14)
C12 0.0384(17) 0.0347(14) 0.0356(16) 0.0026(12) 0.0167(15) 0.0029(14)
C13 0.050(2) 0.0400(17) 0.0434(18) 0.0072(14) 0.0280(17) 0.0028(16)
C15 0.0382(17) 0.0321(15) 0.0405(17) 0.0048(13) 0.0179(15) 0.0007(14)
C16 0.055(2) 0.0412(17) 0.0371(17) -0.0017(14) 0.0208(16) 0.0014(16)
C17 0.0430(18) 0.0384(16) 0.0391(16) -0.0025(13) 0.0148(15) -0.0062(15)
C18 0.0437(19) 0.0354(15) 0.0424(17) 0.0008(13) 0.0219(16) 0.0041(14)
C19 0.053(2) 0.0457(18) 0.0400(18) 0.0100(15) 0.0070(17) -0.0032(17)
C20 0.0387(19) 0.0478(19) 0.056(2) 0.0051(16) 0.0097(18) -0.0066(16)
C22 0.049(2) 0.0407(17) 0.0490(19) 0.0086(15) 0.0301(18) 0.0074(16)
C23 0.046(2) 0.0388(16) 0.0340(17) 0.0024(14) 0.0069(16) 0.0012(16)
C24 0.0398(19) 0.0382(16) 0.0452(19) 0.0005(14) 0.0091(16) -0.0047(15)
C25 0.051(2) 0.0366(16) 0.0420(17) 0.0033(14) 0.0253(17) 0.0022(15)
C27 0.0471(19) 0.0340(15) 0.063(2) 0.0034(15) 0.0296(18) -0.0031(15)
C28 0.077(3) 0.0454(19) 0.073(3) -0.0002(18) 0.046(2) 0.0020(19)
C29 0.097(4) 0.057(2) 0.102(3) -0.006(2) 0.068(3) 0.000(2)
C30 0.075(3) 0.051(2) 0.138(5) -0.013(3) 0.069(4) -0.003(2)
C31 0.055(3) 0.058(2) 0.118(4) 0.002(3) 0.035(3) 0.005(2)
C32 0.057(2) 0.0454(19) 0.081(3) 0.0047(19) 0.031(2) 0.0051(19)
C33 0.061(2) 0.0315(15) 0.0444(18) -0.0026(13) 0.0318(17) 0.0002(15)
C34 0.063(2) 0.0409(17) 0.066(2) 0.0046(16) 0.037(2) 0.0015(17)
C35 0.085(3) 0.049(2) 0.095(3) 0.002(2) 0.061(3) -0.005(2)
C36 0.124(4) 0.045(2) 0.076(3) 0.006(2) 0.070(3) -0.007(2)
C37 0.108(4) 0.053(2) 0.053(2) 0.0082(18) 0.040(3) 0.003(2)
C38 0.073(3) 0.0463(19) 0.050(2) 0.0048(16) 0.030(2) 0.0012(19)

loop_
_atom_type_symbol
_atom_type_description
_atom_type_scat_dispersion_real
_atom_type_scat_dispersion_imag
_atom_type_scat_source
C C 0.0033 0.0016 'International Tables Vol C Tables 4.2.6.8 and 6.1.1.4'
H H 0.0000 0.0000 'International Tables Vol C Tables 4.2.6.8 and 6.1.1.4'
O O 0.0106 0.0060 'International Tables Vol C Tables 4.2.6.8 and 6.1.1.4'

loop_
_geom_angle_atom_site_label_1
_geom_angle_atom_site_label_2
_geom_angle_atom_site_label_3
_geom_angle
C6 O7 C8 114.1(2)
C15 O14 C13 113.6(2)
C15 O21 C22 113.5(2)
C25 O26 C6 115.1(2)
C6 C1 C2 111.5(3)
C6 C1 H1A 109.3
C2 C1 H1A 109.3
C6 C1 H1B 109.3
C2 C1 H1B 109.3
H1A C1 H1B 108.0
C3 C2 C1 112.3(3)
C3 C2 H2A 109.1
C1 C2 H2A 109.1
C3 C2 H2B 109.1
C1 C2 H2B 109.1
H2A C2 H2B 107.9
C27 C3 C2 114.5(3)
C27 C3 C4 112.2(3)
C2 C3 C4 109.5(2)
C27 C3 H3 106.7
C2 C3 H3 106.7
C4 C3 H3 106.7
C5 C4 C3 111.7(3)
C5 C4 H4A 109.3
C3 C4 H4A 109.3
C5 C4 H4B 109.3
C3 C4 H4B 109.3
H4A C4 H4B 107.9
C4 C5 C6 112.0(3)
C4 C5 H5A 109.2
C6 C5 H5A 109.2
C4 C5 H5B 109.2
C6 C5 H5B 109.2
H5A C5 H5B 107.9
O26 C6 O7 108.8(2)
O26 C6 C5 106.0(3)
O7 C6 C5 107.6(2)
O26 C6 C1 112.5(2)
O7 C6 C1 112.3(3)
C5 C6 C1 109.3(2)
O7 C8 C9 111.9(2)
O7 C8 H8A 109.2
C9 C8 H8A 109.2
O7 C8 H8B 109.2
C9 C8 H8B 109.2
H8A C8 H8B 107.9
C8 C9 C25 107.0(2)
C8 C9 C24 109.3(3)
C25 C9 C24 110.4(2)
C8 C9 C10 109.5(2)
C25 C9 C10 111.3(3)
C24 C9 C10 109.3(2)
C11 C10 C9 113.8(2)
C11 C10 H10A 108.8
C9 C10 H10A 108.8
C11 C10 H10B 108.8
C9 C10 H10B 108.8
H10A C10 H10B 107.7
C10 C11 C12 113.9(3)
C10 C11 H11A 108.8
C12 C11 H11A 108.8
C10 C11 H11B 108.8
C12 C11 H11B 108.8
H11A C11 H11B 107.7
C23 C12 C11 109.6(2)
C23 C12 C22 110.8(2)
C11 C12 C22 109.1(3)
C23 C12 C13 111.7(3)
C11 C12 C13 110.7(2)
C22 C12 C13 104.8(2)
O14 C13 C12 111.4(2)
O14 C13 H13A 109.3
C12 C13 H13A 109.3
O14 C13 H13B 109.3
C12 C13 H13B 109.3
H13A C13 H13B 108.0
O21 C15 O14 111.1(2)
O21 C15 C20 105.4(3)
O14 C15 C20 106.4(3)
O21 C15 C16 112.5(3)
O14 C15 C16 111.4(2)
C20 C15 C16 109.7(2)
C17 C16 C15 112.1(2)
C17 C16 H16A 109.2
C15 C16 H16A 109.2
C17 C16 H16B 109.2
C15 C16 H16B 109.2
H16A C16 H16B 107.9
C16 C17 C18 111.5(3)
C16 C17 H17A 109.3
C18 C17 H17A 109.3
C16 C17 H17B 109.3
C18 C17 H17B 109.3
H17A C17 H17B 108.0
C19 C18 C33 111.9(2)
C19 C18 C17 109.4(2)
C33 C18 C17 114.4(3)
C19 C18 H18 106.9
C33 C18 H18 106.9
C17 C18 H18 106.9
C18 C19 C20 112.5(3)
C18 C19 H19A 109.1
C20 C19 H19A 109.1
C18 C19 H19B 109.1
C20 C19 H19B 109.1
H19A C19 H19B 107.8
C15 C20 C19 111.8(3)
C15 C20 H20A 109.3
C19 C20 H20A 109.3
C15 C20 H20B 109.3
C19 C20 H20B 109.3
H20A C20 H20B 107.9
O21 C22 C12 112.0(3)
O21 C22 H22A 109.2
C12 C22 H22A 109.2
O21 C22 H22B 109.2
C12 C22 H22B 109.2
H22A C22 H22B 107.9
C12 C23 C24 113.7(2)
C12 C23 H23A 108.8
C24 C23 H23A 108.8
C12 C23 H23B 108.8
C24 C23 H23B 108.8
H23A C23 H23B 107.7
C9 C24 C23 112.8(3)
C9 C24 H24A 109.0
C23 C24 H24A 109.0
C9 C24 H24B 109.0
C23 C24 H24B 109.0
H24A C24 H24B 107.8
O26 C25 C9 111.3(2)
O26 C25 H25A 109.4
C9 C25 H25A 109.4
O26 C25 H25B 109.4
C9 C25 H25B 109.4
H25A C25 H25B 108.0
C28 C27 C32 116.7(3)
C28 C27 C3 122.7(3)
C32 C27 C3 120.5(3)
C29 C28 C27 121.9(4)
C29 C28 H28 119.0
C27 C28 H28 119.0
C30 C29 C28 120.0(5)
C30 C29 H29 120.0
C28 C29 H29 120.0
C31 C30 C29 119.9(4)
C31 C30 H30 120.1
C29 C30 H30 120.1
C30 C31 C32 120.0(4)
C30 C31 H31 120.0
C32 C31 H31 120.0
C27 C32 C31 121.4(4)
C27 C32 H32 119.3
C31 C32 H32 119.3
C34 C33 C38 117.6(3)
C34 C33 C18 122.6(3)
C38 C33 C18 119.8(3)
C33 C34 C35 120.8(4)
C33 C34 H34 119.6
C35 C34 H34 119.6
C36 C35 C34 120.8(4)
C36 C35 H35 119.6
C34 C35 H35 119.6
C35 C36 C37 119.6(4)
C35 C36 H36 120.2
C37 C36 H36 120.2
C36 C37 C38 120.0(4)
C36 C37 H37 120.0
C38 C37 H37 120.0
C37 C38 C33 121.2(4)
C37 C38 H38 119.4
C33 C38 H38 119.4

loop_
_geom_bond_atom_site_label_1
_geom_bond_atom_site_label_2
_geom_bond_distance
O7 C6 1.435(4)
O7 C8 1.439(4)
O14 C15 1.424(4)
O14 C13 1.434(4)
O21 C15 1.417(4)
O21 C22 1.426(4)
O26 C25 1.432(4)
O26 C6 1.434(4)
C1 C6 1.520(4)
C1 C2 1.524(4)
C1 H1A 0.9700
C1 H1B 0.9700
C2 C3 1.519(4)
C2 H2A 0.9700
C2 H2B 0.9700
C3 C27 1.518(4)
C3 C4 1.540(4)
C3 H3 0.9800
C4 C5 1.513(5)
C4 H4A 0.9700
C4 H4B 0.9700
C5 C6 1.516(4)
C5 H5A 0.9700
C5 H5B 0.9700
C8 C9 1.521(4)
C8 H8A 0.9700
C8 H8B 0.9700
C9 C25 1.523(4)
C9 C24 1.529(4)
C9 C10 1.530(4)
C10 C11 1.522(4)
C10 H10A 0.9700
C10 H10B 0.9700
C11 C12 1.532(4)
C11 H11A 0.9700
C11 H11B 0.9700
C12 C23 1.532(4)
C12 C22 1.535(4)
C12 C13 1.542(4)
C13 H13A 0.9700
C13 H13B 0.9700
C15 C20 1.513(4)
C15 C16 1.529(4)
C16 C17 1.526(4)
C16 H16A 0.9700
C16 H16B 0.9700
C17 C18 1.532(4)
C17 H17A 0.9700
C17 H17B 0.9700
C18 C19 1.525(4)
C18 C33 1.526(4)
C18 H18 0.9800
C19 C20 1.533(4)
C19 H19A 0.9700
C19 H19B 0.9700
C20 H20A 0.9700
C20 H20B 0.9700
C22 H22A 0.9700
C22 H22B 0.9700
C23 C24 1.535(4)
C23 H23A 0.9700
C23 H23B 0.9700
C24 H24A 0.9700
C24 H24B 0.9700
C25 H25A 0.9700
C25 H25B 0.9700
C27 C28 1.388(5)
C27 C32 1.390(5)
C28 C29 1.385(6)
C28 H28 0.9300
C29 C30 1.367(6)
C29 H29 0.9300
C30 C31 1.370(6)
C30 H30 0.9300
C31 C32 1.395(6)
C31 H31 0.9300
C32 H32 0.9300
C33 C34 1.391(5)
C33 C38 1.393(5)
C34 C35 1.395(5)
C34 H34 0.9300
C35 C36 1.359(6)
C35 H35 0.9300
C36 C37 1.383(6)
C36 H36 0.9300
C37 C38 1.392(5)
C37 H37 0.9300
C38 H38 0.9300

loop_
_geom_torsion_atom_site_label_1
_geom_torsion_atom_site_label_2
_geom_torsion_atom_site_label_3
_geom_torsion_atom_site_label_4
_geom_torsion
C6 C1 C2 C3 56.6(3)
C1 C2 C3 C27 178.9(3)
C1 C2 C3 C4 -54.1(4)
C27 C3 C4 C5 -177.5(3)
C2 C3 C4 C5 54.2(4)
C3 C4 C5 C6 -57.0(4)
C25 O26 C6 O7 -55.8(3)
C25 O26 C6 C5 -171.3(2)
C25 O26 C6 C1 69.3(3)
C8 O7 C6 O26 55.4(3)
C8 O7 C6 C5 169.9(3)
C8 O7 C6 C1 -69.8(3)
C4 C5 C6 O26 -64.4(3)
C4 C5 C6 O7 179.3(2)
C4 C5 C6 C1 57.1(4)
C2 C1 C6 O26 61.2(3)
C2 C1 C6 O7 -175.7(2)
C2 C1 C6 C5 -56.3(3)
C6 O7 C8 C9 -57.0(3)
O7 C8 C9 C25 52.9(3)
O7 C8 C9 C24 172.4(2)
O7 C8 C9 C10 -67.9(3)
C8 C9 C10 C11 -172.5(3)
C25 C9 C10 C11 69.4(3)
C24 C9 C10 C11 -52.9(4)
C9 C10 C11 C12 53.4(4)
C10 C11 C12 C23 -50.6(3)
C10 C11 C12 C22 -172.0(3)
C10 C11 C12 C13 73.1(3)
C15 O14 C13 C12 -57.2(3)
C23 C12 C13 O14 -65.5(3)
C11 C12 C13 O14 172.1(2)
C22 C12 C13 O14 54.5(3)
C22 O21 C15 O14 -55.2(3)
C22 O21 C15 C20 -170.0(2)
C22 O21 C15 C16 70.5(3)
C13 O14 C15 O21 55.1(3)
C13 O14 C15 C20 169.4(2)
C13 O14 C15 C16 -71.1(3)
O21 C15 C16 C17 61.0(3)
O14 C15 C16 C17 -173.5(3)
C20 C15 C16 C17 -55.9(4)
C15 C16 C17 C18 56.9(3)
C16 C17 C18 C19 -55.0(3)
C16 C17 C18 C33 178.5(2)
C33 C18 C19 C20 -177.4(3)
C17 C18 C19 C20 54.7(4)
O21 C15 C20 C19 -66.3(3)
O14 C15 C20 C19 175.6(3)
C16 C15 C20 C19 54.9(4)
C18 C19 C20 C15 -56.1(4)
C15 O21 C22 C12 57.9(3)
C23 C12 C22 O21 65.7(3)
C11 C12 C22 O21 -173.6(3)
C13 C12 C22 O21 -55.0(3)
C11 C12 C23 C24 51.4(4)
C22 C12 C23 C24 171.8(3)
C13 C12 C23 C24 -71.6(3)
C8 C9 C24 C23 173.0(2)
C25 C9 C24 C23 -69.5(3)
C10 C9 C24 C23 53.3(3)
C12 C23 C24 C9 -54.9(4)
C6 O26 C25 C9 56.9(3)
C8 C9 C25 O26 -52.4(3)
C24 C9 C25 O26 -171.2(2)
C10 C9 C25 O26 67.2(3)
C2 C3 C27 C28 -0.8(4)
C4 C3 C27 C28 -126.4(3)
C2 C3 C27 C32 179.2(3)
C4 C3 C27 C32 53.6(4)
C32 C27 C28 C29 0.7(5)
C3 C27 C28 C29 -179.4(3)
C27 C28 C29 C30 -0.5(6)
C28 C29 C30 C31 0.0(6)
C29 C30 C31 C32 0.3(6)
C28 C27 C32 C31 -0.4(5)
C3 C27 C32 C31 179.6(3)
C30 C31 C32 C27 0.0(6)
C19 C18 C33 C34 -123.7(3)
C17 C18 C33 C34 1.5(4)
C19 C18 C33 C38 56.3(4)
C17 C18 C33 C38 -178.5(3)
C38 C33 C34 C35 0.8(5)
C18 C33 C34 C35 -179.2(3)
C33 C34 C35 C36 -1.2(5)
C34 C35 C36 C37 1.5(6)
C35 C36 C37 C38 -1.3(6)
C36 C37 C38 C33 0.9(6)
C34 C33 C38 C37 -0.6(5)
C18 C33 C38 C37 179.4(3)
